data_2230413
loop_
_publ_author_name
'Fun, Hoong-Kun'
'Quah, Ching Kheng'
'Huang, Chengmei'
'Yu, Haitao'

_publ_section_title
;
 1-Benzyl-5-methoxy-2',3-dimethyl-4,6-dioxa-2-azaspiro[bicyclo[3.2.0]hept-2-ene-7,4'-isoquinoline]-1',3'(2'<i>H</i>,4'<i>H</i>)-dione
;
_journal_coeditor_code LH5240
_journal_issue 6
_journal_name_full 'Acta Crystallographica Section E'
_journal_page_first o1311
_journal_page_last o1312
_journal_paper_doi 10.1107/S160053681101600X
_journal_volume 67
_journal_year 2011
_chemical_formula_iupac 'C22 H20 N2 O5'
_chemical_formula_moiety 'C22 H20 N2 O5'
_chemical_formula_sum 'C22 H20 N2 O5'
_chemical_formula_weight 392.40
_chemical_name_systematic
;
1-Benzyl-5-methoxy-2',3-dimethyl-4,6-dioxa-2-azaspiro[bicyclo[3.2.0]hept-
2-ene-7,4'-isoquinoline]-1',3'(2'<i>H</i>,4'<i>H</i>)-dione
;
_space_group_IT_number 14
_symmetry_cell_setting monoclinic
_symmetry_space_group_name_Hall '-P 2ybc'
_symmetry_space_group_name_H-M 'P 1 21/c 1'
_atom_sites_solution_hydrogens geom
_atom_sites_solution_primary direct
_atom_sites_solution_secondary difmap
_audit_creation_method SHELXL-97
_cell_angle_alpha 90.00
_cell_angle_beta 108.8840(10)
_cell_angle_gamma 90.00
_cell_formula_units_Z 4
_cell_length_a 9.7261(2)
_cell_length_b 12.4444(2)
_cell_length_c 15.8413(3)
_cell_measurement_reflns_used 9898
_cell_measurement_temperature 100
_cell_measurement_theta_max 30.18
_cell_measurement_theta_min 2.72
_cell_volume 1814.16(6)
_computing_cell_refinement 'SAINT (Bruker, 2009)'
_computing_data_collection 'APEX2 (Bruker, 2009)'
_computing_data_reduction 'SAINT (Bruker, 2009)'
_computing_molecular_graphics 'SHELXTL (Sheldrick, 2008)'
_computing_publication_material 'SHELXTL (Sheldrick, 2008) and PLATON (Spek, 2009)'
_computing_structure_refinement 'SHELXTL (Sheldrick, 2008)'
_computing_structure_solution 'SHELXTL (Sheldrick, 2008)'
_diffrn_ambient_temperature 100
_diffrn_measured_fraction_theta_full 0.997
_diffrn_measured_fraction_theta_max 0.997
_diffrn_measurement_device_type
;
Bruker SMART APEXII CCD area-detector
;
_diffrn_measurement_method '\f and \w'
_diffrn_radiation_monochromator graphite
_diffrn_radiation_source 'fine-focus sealed tube'
_diffrn_radiation_type MoK\a
_diffrn_radiation_wavelength 0.71073
_diffrn_reflns_av_R_equivalents 0.0189
_diffrn_reflns_av_sigmaI/netI 0.0165
_diffrn_reflns_limit_h_max 13
_diffrn_reflns_limit_h_min -13
_diffrn_reflns_limit_k_max 17
_diffrn_reflns_limit_k_min -17
_diffrn_reflns_limit_l_max 22
_diffrn_reflns_limit_l_min -15
_diffrn_reflns_number 21150
_diffrn_reflns_theta_full 30.18
_diffrn_reflns_theta_max 30.18
_diffrn_reflns_theta_min 2.13
_diffrn_standards_number 0
_exptl_absorpt_coefficient_mu 0.103
_exptl_absorpt_correction_T_max 0.9745
_exptl_absorpt_correction_T_min 0.9306
_exptl_absorpt_correction_type multi-scan
_exptl_absorpt_process_details '(<i>SADABS</i>; Bruker, 2009)'
_exptl_crystal_colour colourless
_exptl_crystal_density_diffrn 1.437
_exptl_crystal_density_method 'not measured'
_exptl_crystal_description block
_exptl_crystal_F_000 824
_exptl_crystal_size_max 0.71
_exptl_crystal_size_mid 0.44
_exptl_crystal_size_min 0.25
_refine_diff_density_max 0.507
_refine_diff_density_min -0.271
_refine_ls_extinction_method none
_refine_ls_goodness_of_fit_ref 1.018
_refine_ls_hydrogen_treatment constr
_refine_ls_matrix_type full
_refine_ls_number_parameters 265
_refine_ls_number_reflns 5368
_refine_ls_number_restraints 0
_refine_ls_restrained_S_all 1.018
_refine_ls_R_factor_all 0.0404
_refine_ls_R_factor_gt 0.0370
_refine_ls_shift/su_max 0.001
_refine_ls_shift/su_mean 0.000
_refine_ls_structure_factor_coef Fsqd
_refine_ls_weighting_details 'calc w=1/[\s^2^(Fo^2^)+(0.0545P)^2^+0.7208P] where P=(Fo^2^+2Fc^2^)/3'
_refine_ls_weighting_scheme calc
_refine_ls_wR_factor_gt 0.0973
_refine_ls_wR_factor_ref 0.1003
_reflns_number_gt 4883
_reflns_number_total 5368
_reflns_threshold_expression I>2\s(I)
_cod_data_source_file lh5240.cif
_cod_data_source_block I
_cod_original_sg_symbol_H-M 'P 21/c'
_cod_database_code 2230413
_cod_database_fobs_code 2230413

loop_
_symmetry_equiv_pos_as_xyz
'x, y, z'
'-x, y+1/2, -z+1/2'
'-x, -y, -z'
'x, -y-1/2, z-1/2'

loop_
_atom_site_type_symbol
_atom_site_label
_atom_site_fract_x
_atom_site_fract_y
_atom_site_fract_z
_atom_site_U_iso_or_equiv
_atom_site_adp_type
_atom_site_calc_flag
_atom_site_refinement_flags
_atom_site_occupancy
_atom_site_symmetry_multiplicity
_atom_site_disorder_assembly
_atom_site_disorder_group
O O1 0.70635(8) 0.71051(6) 0.91416(5) 0.01856(15) Uani d . 1 1 . .
O O2 0.90622(8) 1.02544(6) 0.87008(5) 0.01959(15) Uani d . 1 1 . .
O O3 0.71792(7) 0.61939(5) 0.75908(4) 0.01336(13) Uani d . 1 1 . .
O O4 0.46875(7) 0.58791(5) 0.73113(4) 0.01357(13) Uani d . 1 1 . .
O O5 0.56352(7) 0.57911(5) 0.61557(4) 0.01337(13) Uani d . 1 1 . .
N N1 0.78670(8) 0.87467(6) 0.88611(5) 0.01347(15) Uani d . 1 1 . .
N N2 0.46589(8) 0.77013(6) 0.74800(5) 0.01303(15) Uani d . 1 1 . .
C C1 0.74250(9) 0.76872(7) 0.86397(6) 0.01282(16) Uani d . 1 1 . .
C C2 0.86611(10) 0.93487(7) 0.84373(6) 0.01376(16) Uani d . 1 1 . .
C C3 0.90674(9) 0.88137(7) 0.77166(6) 0.01332(16) Uani d . 1 1 . .
C C4 1.00910(10) 0.93045(8) 0.73946(6) 0.01692(18) Uani d . 1 1 . .
H H4A 1.0434 0.9988 0.7590 0.020 Uiso calc R 1 1 . .
C C5 1.05954(10) 0.87726(8) 0.67839(7) 0.01917(19) Uani d . 1 1 . .
H H5A 1.1287 0.9094 0.6576 0.023 Uiso calc R 1 1 . .
C C6 1.00631(11) 0.77555(8) 0.64832(7) 0.01886(19) Uani d . 1 1 . .
H H6A 1.0416 0.7393 0.6083 0.023 Uiso calc R 1 1 . .
C C7 0.90070(10) 0.72769(8) 0.67776(6) 0.01571(17) Uani d . 1 1 . .
H H7A 0.8635 0.6607 0.6560 0.019 Uiso calc R 1 1 . .
C C8 0.85086(9) 0.78033(7) 0.73984(6) 0.01255(16) Uani d . 1 1 . .
C C9 0.73190(9) 0.73502(7) 0.76955(6) 0.01148(15) Uani d . 1 1 . .
C C10 0.57599(9) 0.62694(7) 0.69477(6) 0.01140(16) Uani d . 1 1 . .
C C11 0.41832(10) 0.67863(7) 0.76214(6) 0.01311(16) Uani d . 1 1 . .
C C12 0.57073(9) 0.75055(7) 0.70176(6) 0.01121(15) Uani d . 1 1 . .
C C13 0.55210(10) 0.82504(7) 0.62266(6) 0.01359(16) Uani d . 1 1 . .
H H13A 0.5951 0.8941 0.6447 0.016 Uiso calc R 1 1 . .
H H13B 0.6053 0.7954 0.5858 0.016 Uiso calc R 1 1 . .
C C14 0.39571(10) 0.84262(7) 0.56521(6) 0.01299(16) Uani d . 1 1 . .
C C15 0.30401(10) 0.75654(8) 0.52783(6) 0.01561(17) Uani d . 1 1 . .
H H15A 0.3384 0.6865 0.5397 0.019 Uiso calc R 1 1 . .
C C16 0.16165(10) 0.77436(8) 0.47305(6) 0.01777(18) Uani d . 1 1 . .
H H16A 0.1016 0.7163 0.4488 0.021 Uiso calc R 1 1 . .
C C17 0.10889(10) 0.87872(9) 0.45445(6) 0.01908(19) Uani d . 1 1 . .
H H17A 0.0142 0.8906 0.4173 0.023 Uiso calc R 1 1 . .
C C18 0.19865(11) 0.96482(8) 0.49175(7) 0.01907(19) Uani d . 1 1 . .
H H18A 0.1639 1.0347 0.4798 0.023 Uiso calc R 1 1 . .
C C19 0.34088(10) 0.94687(8) 0.54716(6) 0.01628(17) Uani d . 1 1 . .
H H19A 0.3999 1.0051 0.5724 0.020 Uiso calc R 1 1 . .
C C20 0.76802(11) 0.92219(8) 0.96661(6) 0.01787(18) Uani d . 1 1 . .
H H20A 0.7099 0.8752 0.9893 0.027 Uiso calc R 1 1 . .
H H20B 0.7205 0.9905 0.9520 0.027 Uiso calc R 1 1 . .
H H20C 0.8614 0.9318 1.0111 0.027 Uiso calc R 1 1 . .
C C21 0.60558(10) 0.46687(7) 0.62301(6) 0.01648(17) Uani d . 1 1 . .
H H21A 0.5714 0.4339 0.5652 0.025 Uiso calc R 1 1 . .
H H21B 0.5637 0.4310 0.6625 0.025 Uiso calc R 1 1 . .
H H21C 0.7095 0.4615 0.6463 0.025 Uiso calc R 1 1 . .
C C22 0.31256(10) 0.65843(8) 0.80979(6) 0.01721(18) Uani d . 1 1 . .
H H22A 0.2786 0.7257 0.8251 0.026 Uiso calc R 1 1 . .
H H22B 0.3587 0.6182 0.8632 0.026 Uiso calc R 1 1 . .
H H22C 0.2318 0.6182 0.7720 0.026 Uiso calc R 1 1 . .

loop_
_atom_site_aniso_label
_atom_site_aniso_U_11
_atom_site_aniso_U_22
_atom_site_aniso_U_33
_atom_site_aniso_U_12
_atom_site_aniso_U_13
_atom_site_aniso_U_23
O1 0.0235(3) 0.0169(3) 0.0153(3) -0.0026(3) 0.0065(3) 0.0021(3)
O2 0.0232(3) 0.0136(3) 0.0192(3) -0.0043(3) 0.0031(3) -0.0019(3)
O3 0.0134(3) 0.0090(3) 0.0152(3) 0.0000(2) 0.0012(2) 0.0001(2)
O4 0.0156(3) 0.0110(3) 0.0158(3) -0.0014(2) 0.0074(2) -0.0007(2)
O5 0.0181(3) 0.0099(3) 0.0120(3) 0.0012(2) 0.0047(2) -0.0010(2)
N1 0.0148(3) 0.0127(3) 0.0119(3) -0.0008(3) 0.0030(3) -0.0011(3)
N2 0.0123(3) 0.0137(3) 0.0127(3) 0.0009(3) 0.0035(3) -0.0012(3)
C1 0.0118(4) 0.0126(4) 0.0122(4) 0.0006(3) 0.0013(3) 0.0000(3)
C2 0.0127(4) 0.0129(4) 0.0131(4) -0.0003(3) 0.0004(3) 0.0012(3)
C3 0.0118(4) 0.0133(4) 0.0131(4) 0.0000(3) 0.0016(3) 0.0015(3)
C4 0.0141(4) 0.0168(4) 0.0180(4) -0.0023(3) 0.0026(3) 0.0034(3)
C5 0.0149(4) 0.0227(5) 0.0204(4) 0.0003(3) 0.0064(3) 0.0064(4)
C6 0.0185(4) 0.0211(5) 0.0191(4) 0.0040(3) 0.0089(4) 0.0034(3)
C7 0.0163(4) 0.0147(4) 0.0162(4) 0.0019(3) 0.0053(3) 0.0011(3)
C8 0.0113(4) 0.0127(4) 0.0123(4) 0.0008(3) 0.0018(3) 0.0019(3)
C9 0.0125(4) 0.0088(3) 0.0120(4) -0.0001(3) 0.0025(3) 0.0002(3)
C10 0.0121(4) 0.0103(3) 0.0114(4) -0.0003(3) 0.0032(3) 0.0002(3)
C11 0.0134(4) 0.0142(4) 0.0110(4) 0.0005(3) 0.0029(3) -0.0016(3)
C12 0.0115(3) 0.0098(3) 0.0114(4) -0.0001(3) 0.0025(3) -0.0008(3)
C13 0.0126(4) 0.0121(4) 0.0145(4) -0.0002(3) 0.0023(3) 0.0027(3)
C14 0.0133(4) 0.0137(4) 0.0114(4) 0.0007(3) 0.0032(3) 0.0012(3)
C15 0.0160(4) 0.0146(4) 0.0154(4) -0.0001(3) 0.0040(3) 0.0004(3)
C16 0.0148(4) 0.0216(5) 0.0160(4) -0.0033(3) 0.0037(3) -0.0014(3)
C17 0.0131(4) 0.0270(5) 0.0157(4) 0.0030(3) 0.0026(3) 0.0014(4)
C18 0.0181(4) 0.0185(4) 0.0188(4) 0.0063(3) 0.0035(3) 0.0021(3)
C19 0.0166(4) 0.0140(4) 0.0164(4) 0.0011(3) 0.0029(3) 0.0002(3)
C20 0.0207(4) 0.0191(4) 0.0135(4) -0.0005(3) 0.0052(3) -0.0037(3)
C21 0.0208(4) 0.0107(4) 0.0170(4) 0.0020(3) 0.0049(3) -0.0016(3)
C22 0.0175(4) 0.0196(4) 0.0167(4) -0.0016(3) 0.0085(3) -0.0009(3)

loop_
_atom_type_symbol
_atom_type_description
_atom_type_scat_dispersion_real
_atom_type_scat_dispersion_imag
_atom_type_scat_source
C C 0.0033 0.0016 'International Tables Vol C Tables 4.2.6.8 and 6.1.1.4'
H H 0.0000 0.0000 'International Tables Vol C Tables 4.2.6.8 and 6.1.1.4'
N N 0.0061 0.0033 'International Tables Vol C Tables 4.2.6.8 and 6.1.1.4'
O O 0.0106 0.0060 'International Tables Vol C Tables 4.2.6.8 and 6.1.1.4'

loop_
_geom_angle_atom_site_label_1
_geom_angle_atom_site_label_2
_geom_angle_atom_site_label_3
_geom_angle_site_symmetry_1
_geom_angle_site_symmetry_3
_geom_angle
_geom_angle_publ_flag
C10 O3 C9 . . 92.84(6) ?
C11 O4 C10 . . 104.75(7) ?
C10 O5 C21 . . 114.13(7) ?
C2 N1 C1 . . 124.06(8) ?
C2 N1 C20 . . 116.42(8) ?
C1 N1 C20 . . 118.92(8) ?
C11 N2 C12 . . 106.97(7) ?
O1 C1 N1 . . 122.16(8) ?
O1 C1 C9 . . 122.60(8) ?
N1 C1 C9 . . 115.08(7) ?
O2 C2 N1 . . 119.79(8) ?
O2 C2 C3 . . 122.87(8) ?
N1 C2 C3 . . 117.20(8) ?
C4 C3 C8 . . 120.09(8) ?
C4 C3 C2 . . 118.95(8) ?
C8 C3 C2 . . 120.84(8) ?
C5 C4 C3 . . 120.06(9) ?
C5 C4 H4A . . 120.0 ?
C3 C4 H4A . . 120.0 ?
C4 C5 C6 . . 119.77(9) ?
C4 C5 H5A . . 120.1 ?
C6 C5 H5A . . 120.1 ?
C5 C6 C7 . . 120.50(9) ?
C5 C6 H6A . . 119.7 ?
C7 C6 H6A . . 119.7 ?
C6 C7 C8 . . 119.90(9) ?
C6 C7 H7A . . 120.0 ?
C8 C7 H7A . . 120.0 ?
C7 C8 C3 . . 119.62(8) ?
C7 C8 C9 . . 121.81(8) ?
C3 C8 C9 . . 118.46(8) ?
O3 C9 C8 . . 113.09(7) ?
O3 C9 C1 . . 111.06(7) ?
C8 C9 C1 . . 113.09(7) ?
O3 C9 C12 . . 90.45(6) ?
C8 C9 C12 . . 115.70(7) ?
C1 C9 C12 . . 111.46(7) ?
O5 C10 O3 . . 113.99(7) ?
O5 C10 O4 . . 111.38(7) ?
O3 C10 O4 . . 110.66(7) ?
O5 C10 C12 . . 120.51(7) ?
O3 C10 C12 . . 93.50(6) ?
O4 C10 C12 . . 105.31(6) ?
N2 C11 O4 . . 118.40(8) ?
N2 C11 C22 . . 126.30(8) ?
O4 C11 C22 . . 115.29(8) ?
N2 C12 C13 . . 113.35(7) ?
N2 C12 C10 . . 104.34(7) ?
C13 C12 C10 . . 123.07(7) ?
N2 C12 C9 . . 112.11(7) ?
C13 C12 C9 . . 117.14(7) ?
C10 C12 C9 . . 83.10(6) ?
C14 C13 C12 . . 114.31(7) ?
C14 C13 H13A . . 108.7 ?
C12 C13 H13A . . 108.7 ?
C14 C13 H13B . . 108.7 ?
C12 C13 H13B . . 108.7 ?
H13A C13 H13B . . 107.6 ?
C19 C14 C15 . . 118.45(8) ?
C19 C14 C13 . . 119.99(8) ?
C15 C14 C13 . . 121.55(8) ?
C16 C15 C14 . . 120.75(9) ?
C16 C15 H15A . . 119.6 ?
C14 C15 H15A . . 119.6 ?
C17 C16 C15 . . 120.27(9) ?
C17 C16 H16A . . 119.9 ?
C15 C16 H16A . . 119.9 ?
C18 C17 C16 . . 119.48(9) ?
C18 C17 H17A . . 120.3 ?
C16 C17 H17A . . 120.3 ?
C17 C18 C19 . . 120.21(9) ?
C17 C18 H18A . . 119.9 ?
C19 C18 H18A . . 119.9 ?
C18 C19 C14 . . 120.83(9) ?
C18 C19 H19A . . 119.6 ?
C14 C19 H19A . . 119.6 ?
N1 C20 H20A . . 109.5 ?
N1 C20 H20B . . 109.5 ?
H20A C20 H20B . . 109.5 ?
N1 C20 H20C . . 109.5 ?
H20A C20 H20C . . 109.5 ?
H20B C20 H20C . . 109.5 ?
O5 C21 H21A . . 109.5 ?
O5 C21 H21B . . 109.5 ?
H21A C21 H21B . . 109.5 ?
O5 C21 H21C . . 109.5 ?
H21A C21 H21C . . 109.5 ?
H21B C21 H21C . . 109.5 ?
C11 C22 H22A . . 109.5 ?
C11 C22 H22B . . 109.5 ?
H22A C22 H22B . . 109.5 ?
C11 C22 H22C . . 109.5 ?
H22A C22 H22C . . 109.5 ?
H22B C22 H22C . . 109.5 ?

loop_
_geom_bond_atom_site_label_1
_geom_bond_atom_site_label_2
_geom_bond_site_symmetry_2
_geom_bond_distance
_geom_bond_publ_flag
O1 C1 . 1.2089(11) ?
O2 C2 . 1.2212(11) ?
O3 C10 . 1.4290(10) ?
O3 C9 . 1.4498(10) ?
O4 C11 . 1.3829(11) ?
O4 C10 . 1.4298(10) ?
O5 C10 . 1.3581(10) ?
O5 C21 . 1.4495(11) ?
N1 C2 . 1.3942(12) ?
N1 C1 . 1.3959(11) ?
N1 C20 . 1.4694(12) ?
N2 C11 . 1.2759(12) ?
N2 C12 . 1.4557(11) ?
C1 C9 . 1.5244(12) ?
C2 C3 . 1.4815(13) ?
C3 C4 . 1.3976(12) ?
C3 C8 . 1.3975(12) ?
C4 C5 . 1.3864(14) ?
C4 H4A . 0.9300 ?
C5 C6 . 1.3919(15) ?
C5 H5A . 0.9300 ?
C6 C7 . 1.3919(13) ?
C6 H6A . 0.9300 ?
C7 C8 . 1.3928(12) ?
C7 H7A . 0.9300 ?
C8 C9 . 1.4935(12) ?
C9 C12 . 1.5995(12) ?
C10 C12 . 1.5443(12) ?
C11 C22 . 1.4810(12) ?
C12 C13 . 1.5216(12) ?
C13 C14 . 1.5145(12) ?
C13 H13A . 0.9700 ?
C13 H13B . 0.9700 ?
C14 C19 . 1.3967(12) ?
C14 C15 . 1.3971(13) ?
C15 C16 . 1.3934(13) ?
C15 H15A . 0.9300 ?
C16 C17 . 1.3924(14) ?
C16 H16A . 0.9300 ?
C17 C18 . 1.3876(15) ?
C17 H17A . 0.9300 ?
C18 C19 . 1.3957(13) ?
C18 H18A . 0.9300 ?
C19 H19A . 0.9300 ?
C20 H20A . 0.9600 ?
C20 H20B . 0.9600 ?
C20 H20C . 0.9600 ?
C21 H21A . 0.9600 ?
C21 H21B . 0.9600 ?
C21 H21C . 0.9600 ?
C22 H22A . 0.9600 ?
C22 H22B . 0.9600 ?
C22 H22C . 0.9600 ?

loop_
_geom_hbond_atom_site_label_D
_geom_hbond_atom_site_label_H
_geom_hbond_atom_site_label_A
_geom_hbond_site_symmetry_A
_geom_hbond_distance_DH
_geom_hbond_distance_HA
_geom_hbond_distance_DA
_geom_hbond_angle_DHA
_geom_hbond_publ_flag
C15 H15A O5 . 0.93 2.51 3.3026(12) 143 yes
C20 H20C O2 3_777 0.96 2.49 3.4424(13) 174 yes
C21 H21B N2 2_646 0.96 2.52 3.4018(12) 152 yes
C22 H22C O2 2_646 0.96 2.50 3.3854(12) 154 yes

loop_
_geom_torsion_atom_site_label_1
_geom_torsion_atom_site_label_2
_geom_torsion_atom_site_label_3
_geom_torsion_atom_site_label_4
_geom_torsion_site_symmetry_1
_geom_torsion_site_symmetry_2
_geom_torsion_site_symmetry_3
_geom_torsion_site_symmetry_4
_geom_torsion
_geom_torsion_publ_flag
C2 N1 C1 O1 . . . . 161.43(9) ?
C20 N1 C1 O1 . . . . -9.42(13) ?
C2 N1 C1 C9 . . . . -23.15(12) ?
C20 N1 C1 C9 . . . . 166.00(8) ?
C1 N1 C2 O2 . . . . -176.58(8) ?
C20 N1 C2 O2 . . . . -5.52(13) ?
C1 N1 C2 C3 . . . . -0.79(13) ?
C20 N1 C2 C3 . . . . 170.27(8) ?
O2 C2 C3 C4 . . . . 7.97(14) ?
N1 C2 C3 C4 . . . . -167.68(8) ?
O2 C2 C3 C8 . . . . -175.94(9) ?
N1 C2 C3 C8 . . . . 8.41(13) ?
C8 C3 C4 C5 . . . . -2.44(14) ?
C2 C3 C4 C5 . . . . 173.68(9) ?
C3 C4 C5 C6 . . . . 0.93(14) ?
C4 C5 C6 C7 . . . . 1.28(15) ?
C5 C6 C7 C8 . . . . -1.96(14) ?
C6 C7 C8 C3 . . . . 0.44(14) ?
C6 C7 C8 C9 . . . . 176.53(8) ?
C4 C3 C8 C7 . . . . 1.75(13) ?
C2 C3 C8 C7 . . . . -174.30(8) ?
C4 C3 C8 C9 . . . . -174.47(8) ?
C2 C3 C8 C9 . . . . 9.48(12) ?
C10 O3 C9 C8 . . . . -115.75(7) ?
C10 O3 C9 C1 . . . . 115.86(7) ?
C10 O3 C9 C12 . . . . 2.59(6) ?
C7 C8 C9 O3 . . . . 24.17(12) ?
C3 C8 C9 O3 . . . . -159.69(8) ?
C7 C8 C9 C1 . . . . 151.50(8) ?
C3 C8 C9 C1 . . . . -32.36(11) ?
C7 C8 C9 C12 . . . . -78.22(10) ?
C3 C8 C9 C12 . . . . 97.91(9) ?
O1 C1 C9 O3 . . . . -17.55(12) ?
N1 C1 C9 O3 . . . . 167.04(7) ?
O1 C1 C9 C8 . . . . -145.95(9) ?
N1 C1 C9 C8 . . . . 38.65(10) ?
O1 C1 C9 C12 . . . . 81.68(11) ?
N1 C1 C9 C12 . . . . -93.73(9) ?
C21 O5 C10 O3 . . . . 55.72(9) ?
C21 O5 C10 O4 . . . . -70.36(9) ?
C21 O5 C10 C12 . . . . 165.60(7) ?
C9 O3 C10 O5 . . . . 123.05(7) ?
C9 O3 C10 O4 . . . . -110.49(7) ?
C9 O3 C10 C12 . . . . -2.69(6) ?
C11 O4 C10 O5 . . . . -136.88(7) ?
C11 O4 C10 O3 . . . . 95.23(8) ?
C11 O4 C10 C12 . . . . -4.62(8) ?
C12 N2 C11 O4 . . . . -1.64(11) ?
C12 N2 C11 C22 . . . . 178.08(8) ?
C10 O4 C11 N2 . . . . 4.24(10) ?
C10 O4 C11 C22 . . . . -175.51(7) ?
C11 N2 C12 C13 . . . . 134.85(8) ?
C11 N2 C12 C10 . . . . -1.51(9) ?
C11 N2 C12 C9 . . . . -89.79(8) ?
O5 C10 C12 N2 . . . . 130.74(8) ?
O3 C10 C12 N2 . . . . -108.67(7) ?
O4 C10 C12 N2 . . . . 3.87(9) ?
O5 C10 C12 C13 . . . . -0.15(12) ?
O3 C10 C12 C13 . . . . 120.45(8) ?
O4 C10 C12 C13 . . . . -127.02(8) ?
O5 C10 C12 C9 . . . . -118.14(8) ?
O3 C10 C12 C9 . . . . 2.45(6) ?
O4 C10 C12 C9 . . . . 114.99(7) ?
O3 C9 C12 N2 . . . . 100.30(7) ?
C8 C9 C12 N2 . . . . -143.66(8) ?
C1 C9 C12 N2 . . . . -12.61(10) ?
O3 C9 C12 C13 . . . . -126.16(8) ?
C8 C9 C12 C13 . . . . -10.12(11) ?
C1 C9 C12 C13 . . . . 120.93(8) ?
O3 C9 C12 C10 . . . . -2.41(6) ?
C8 C9 C12 C10 . . . . 113.63(8) ?
C1 C9 C12 C10 . . . . -115.32(7) ?
N2 C12 C13 C14 . . . . -42.62(10) ?
C10 C12 C13 C14 . . . . 84.47(10) ?
C9 C12 C13 C14 . . . . -175.60(7) ?
C12 C13 C14 C19 . . . . 126.06(9) ?
C12 C13 C14 C15 . . . . -55.14(11) ?
C19 C14 C15 C16 . . . . 0.68(13) ?
C13 C14 C15 C16 . . . . -178.14(8) ?
C14 C15 C16 C17 . . . . 0.27(14) ?
C15 C16 C17 C18 . . . . -0.75(14) ?
C16 C17 C18 C19 . . . . 0.27(14) ?
C17 C18 C19 C14 . . . . 0.70(15) ?
C15 C14 C19 C18 . . . . -1.16(14) ?
C13 C14 C19 C18 . . . . 177.68(8) ?
